data_9004824
loop_
_publ_author_name
'Brugger, J.'
'Berlepsch, P.'
'Meisser, N.'
'Armbruster, T.'

_publ_section_title
;Ansermetite, MnV2O6.4H2O, a new mineral species with V5+ in five-fold
 coordination from Val Ferrera, Eastern Swiss Alps Locality: Val Ferrera,
 Eastern Swiss Alps
;
_journal_name_full 'The Canadian Mineralogist'
_journal_page_first 1423
_journal_page_last 1431
_journal_paper_doi 10.2113/gscanmin.41.6.1423
_journal_volume 41
_journal_year 2003
_chemical_compound_source 'Val Ferrera, Eastern Swiss Alps'
_chemical_formula_sum 'H8 Mn O10 V1.95'
_chemical_name_mineral Ansermetite
_space_group_IT_number 15
_symmetry_space_group_name_Hall '-C 2yc'
_symmetry_space_group_name_H-M 'C 1 2/c 1'
_cell_angle_alpha 90
_cell_angle_beta 111.572
_cell_angle_gamma 90
_cell_length_a 13.171
_cell_length_b 10.128
_cell_length_c 6.983
_cell_formula_units_Z 4
_cell_volume 866.258
_database_code_amcsd 0005917
_exptl_crystal_density_diffrn 2.472
_cod_original_formula_sum 'Mn V1.95 O10 H8'
_cod_database_code 9004824

loop_
_space_group_symop_operation_xyz
x,y,z
1/2+x,1/2+y,z
x,-y,1/2+z
1/2+x,1/2-y,1/2+z
-x,y,1/2-z
1/2-x,1/2+y,1/2-z
-x,-y,-z
1/2-x,1/2-y,-z

loop_
_atom_site_aniso_label
_atom_site_aniso_U_11
_atom_site_aniso_U_22
_atom_site_aniso_U_33
_atom_site_aniso_U_12
_atom_site_aniso_U_13
_atom_site_aniso_U_23
Mn 0.01880 0.02000 0.01880 0.00210 0.00830 -0.00100
V 0.01470 0.01660 0.01250 0.00140 0.00670 -0.00120
O1 0.02800 0.02800 0.02200 -0.00900 0.01100 -0.00400
O2 0.02900 0.02400 0.02400 0.00500 0.01400 0.00200
O3 0.02500 0.03500 0.04200 -0.00400 0.01000 -0.00700
O4 0.01700 0.04000 0.02000 0.00200 0.01200 0.00300
O5 0.04500 0.03500 0.04200 -0.00400 0.02200 -0.00800

loop_
_atom_site_label
_atom_site_fract_x
_atom_site_fract_y
_atom_site_fract_z
_atom_site_occupancy
_atom_site_U_iso_or_equiv
Mn 0.25000 0.25000 0.00000 1.00000 0.01880
V 0.10541 0.47440 0.19330 0.97500 0.01420
O1 0.20470 0.57950 0.30040 1.00000 0.02540
O2 0.16010 0.33040 0.17820 1.00000 0.02410
O3 0.38850 0.35890 0.21650 1.00000 0.03480
O4 0.94010 0.46120 0.07880 1.00000 0.02400
O5 0.39340 0.62460 0.10730 1.00000 0.03930
H3A 0.39200 0.44500 0.22800 1.00000 0.05000
H3B 0.42600 0.29600 0.23400 1.00000 0.05000
H5A 0.45600 0.64400 0.12700 1.00000 0.05000
H5B 0.34800 0.64700 0.16700 1.00000 0.05000

loop_
_cod_related_entry_id
_cod_related_entry_database
_cod_related_entry_code
1 AMCSD 0005917
